data_4038440
loop_
_publ_author_name
'Zhang, Zhe'
'Zhang, Bo-Sheng'
'Li, Kai-Li'
'An, Yang'
'Liu, Ce'
'Gou, Xue-Ya'
'Liang, Yong-Min'

_publ_section_title
;
 Palladium-Catalyzed Amination/Dearomatization Reaction of Indoles and
 Benzofurans.
;
_journal_name_full 'The Journal of organic chemistry'
_journal_paper_doi 10.1021/acs.joc.0c00475
_journal_year 2020
_chemical_formula_moiety 'C21 H20 N2 O3'
_chemical_formula_sum 'C21 H20 N2 O3'
_chemical_formula_weight 348.39
_space_group_crystal_system monoclinic
_space_group_IT_number 15
_space_group_name_Hall '-C 2yc'
_space_group_name_H-M_alt 'C 1 2/c 1'
_atom_sites_solution_hydrogens geom
_atom_sites_solution_primary iterative
_atom_sites_solution_secondary difmap
_audit_creation_date 2019-01-25
_audit_creation_method
;
Olex2 1.2
(compiled 2017.03.28 svn.r3405 for OlexSys, GUI svn.r5337)
;
_cell_angle_alpha 90.00
_cell_angle_beta 96.772(8)
_cell_angle_gamma 90.00
_cell_formula_units_Z 8
_cell_length_a 29.662(2)
_cell_length_b 10.9561(8)
_cell_length_c 10.6849(8)
_cell_measurement_reflns_used 1581
_cell_measurement_temperature 173.00(10)
_cell_measurement_theta_max 27.6860
_cell_measurement_theta_min 3.8400
_cell_volume 3448.2(4)
_computing_cell_refinement
;
CrysAlisPro, Agilent Technologies,
Version 1.171.36.28 (release 01-02-2013 CrysAlis171 .NET)
(compiled Feb  1 2013,16:14:44)
;
_computing_data_collection
;
CrysAlisPro, Agilent Technologies,
Version 1.171.36.28 (release 01-02-2013 CrysAlis171 .NET)
(compiled Feb  1 2013,16:14:44)
;
_computing_data_reduction
;
CrysAlisPro, Agilent Technologies,
Version 1.171.36.28 (release 01-02-2013 CrysAlis171 .NET)
(compiled Feb  1 2013,16:14:44)
;
_computing_molecular_graphics 'Olex2 (Dolomanov et al., 2009)'
_computing_publication_material 'Olex2 (Dolomanov et al., 2009)'
_computing_structure_refinement 'ShelXH-1997 (Sheldrick, 2008)'
_computing_structure_solution
;
Superflip (Palatinus & Chapuis, 2007;Palatinus & van der Lee, 2008;
Palatinus et al., 2012)
;
_diffrn_ambient_temperature 173.00(10)
_diffrn_detector_area_resol_mean 16.0733
_diffrn_measured_fraction_theta_full 0.998
_diffrn_measured_fraction_theta_max 0.998
_diffrn_measurement_details
;
#__ type_ start__ end____ width___ exp.time_
  1 omega  -99.00  -59.00   1.0000    8.0000
omega____ theta____ kappa____ phi______ frames
    -      -19.4273  178.0000  -90.0000 40

#__ type_ start__ end____ width___ exp.time_
  2 omega  -44.00  -13.00   1.0000    8.0000
omega____ theta____ kappa____ phi______ frames
    -       22.7867  -57.0000   90.0000 31

#__ type_ start__ end____ width___ exp.time_
  3 omega   36.00   79.00   1.0000    8.0000
omega____ theta____ kappa____ phi______ frames
    -       22.7867  178.0000   30.0000 43

#__ type_ start__ end____ width___ exp.time_
  4 omega  -26.00   87.00   1.0000    8.0000
omega____ theta____ kappa____ phi______ frames
    -       22.7867  -19.0000  120.0000 113
;
_diffrn_measurement_device_type 'SuperNova, Dual, Cu at zero, Eos'
_diffrn_measurement_method '\w scans'
_diffrn_orient_matrix_UB_11 -0.0074749000
_diffrn_orient_matrix_UB_12 0.0436729000
_diffrn_orient_matrix_UB_13 0.0419990000
_diffrn_orient_matrix_UB_21 -0.0202474000
_diffrn_orient_matrix_UB_22 0.0084254000
_diffrn_orient_matrix_UB_23 -0.0415663000
_diffrn_orient_matrix_UB_31 -0.0106769000
_diffrn_orient_matrix_UB_32 -0.0469691000
_diffrn_orient_matrix_UB_33 0.0314090000
_diffrn_radiation_monochromator mirror
_diffrn_radiation_type MoK\a
_diffrn_radiation_wavelength 0.71073
_diffrn_reflns_av_R_equivalents 0.0257
_diffrn_reflns_av_unetI/netI 0.0442
_diffrn_reflns_limit_h_max 36
_diffrn_reflns_limit_h_min -36
_diffrn_reflns_limit_k_max 6
_diffrn_reflns_limit_k_min -13
_diffrn_reflns_limit_l_max 13
_diffrn_reflns_limit_l_min -13
_diffrn_reflns_number 6284
_diffrn_reflns_theta_full 26.02
_diffrn_reflns_theta_max 26.02
_diffrn_reflns_theta_min 3.52
_diffrn_source 'SuperNova (Mo) X-ray Source'
_exptl_absorpt_coefficient_mu 0.091
_exptl_absorpt_correction_T_max 1.00000
_exptl_absorpt_correction_T_min 0.81719
_exptl_absorpt_correction_type multi-scan
_exptl_absorpt_process_details
;
CrysAlisPro, Agilent Technologies,
Version 1.171.36.28 (release 01-02-2013 CrysAlis171 .NET)
(compiled Feb  1 2013,16:14:44)
Empirical absorption correction using spherical harmonics,
 implemented in SCALE3 ABSPACK scaling algorithm.
;
_exptl_crystal_colour 'clear light colourless'
_exptl_crystal_colour_lustre clear
_exptl_crystal_colour_modifier light
_exptl_crystal_colour_primary colourless
_exptl_crystal_density_diffrn 1.342
_exptl_crystal_density_method 'not measured'
_exptl_crystal_description block
_exptl_crystal_F_000 1472
_exptl_crystal_size_max 0.17
_exptl_crystal_size_mid 0.15
_exptl_crystal_size_min 0.14
_refine_diff_density_max 0.211
_refine_diff_density_min -0.223
_refine_diff_density_rms 0.043
_refine_ls_extinction_method none
_refine_ls_goodness_of_fit_ref 0.941
_refine_ls_hydrogen_treatment mixed
_refine_ls_matrix_type full
_refine_ls_number_parameters 244
_refine_ls_number_reflns 3404
_refine_ls_number_restraints 0
_refine_ls_restrained_S_all 0.941
_refine_ls_R_factor_all 0.0655
_refine_ls_R_factor_gt 0.0462
_refine_ls_shift/su_max 0.001
_refine_ls_shift/su_mean 0.000
_refine_ls_structure_factor_coef Fsqd
_refine_ls_weighting_details 'calc w=1/[\s^2^(Fo^2^)+(0.1000P)^2^+0.0000P] where P=(Fo^2^+2Fc^2^)/3'
_refine_ls_weighting_scheme calc
_refine_ls_wR_factor_gt 0.1301
_refine_ls_wR_factor_ref 0.1497
_reflns_number_gt 2568
_reflns_number_total 3404
_reflns_threshold_expression >2sigma(I)
_cod_data_source_file jo0c00475_si_006.cif
_cod_data_source_block zhangzh_1214
_cod_database_code 4038440
_reflns_odcompleteness_completeness 99.70
_reflns_odcompleteness_iscentric 1
_reflns_odcompleteness_theta 26.32
_olex2_refinement_description
;
1. Fixed Uiso
 At 1.2 times of:
  All C(H) groups, All C(H,H) groups
 At 1.5 times of:
  All C(H,H,H) groups
2.a Secondary CH2 refined with riding coordinates:
 C18(H18A,H18B), C19(H19A,H19B), C20(H20A,H20B), C21(H21A,H21B)
2.b Aromatic/amide H refined with riding coordinates:
 C3(H3), C4(H4), C5(H5), C6(H6), C11(H11), C12(H12), C13(H13)
2.c Idealised Me refined as rotating group:
 C17(H17A,H17B,H17C)
;
_olex2_date_sample_data_collection 2018-12-14
_olex2_submission_special_instructions 'No special instructions were received'

loop_
_space_group_symop_id
_space_group_symop_operation_xyz
1 'x, y, z'
2 '-x, y, -z+1/2'
3 'x+1/2, y+1/2, z'
4 '-x+1/2, y+1/2, -z+1/2'
5 '-x, -y, -z'
6 'x, -y, z-1/2'
7 '-x+1/2, -y+1/2, -z'
8 'x+1/2, -y+1/2, z-1/2'

loop_
_atom_site_label
_atom_site_type_symbol
_atom_site_fract_x
_atom_site_fract_y
_atom_site_fract_z
_atom_site_U_iso_or_equiv
_atom_site_adp_type
_atom_site_occupancy
_atom_site_calc_flag
_atom_site_disorder_assembly
_atom_site_disorder_group
_atom_site_refinement_flags_posn
O1 O 0.61289(4) 0.71232(11) 0.24582(11) 0.0249(3) Uani 1 d . . .
O2 O 0.70471(4) 0.67839(12) 0.17937(13) 0.0358(4) Uani 1 d . . .
O3 O 0.50727(4) 0.81108(13) 0.57875(13) 0.0375(4) Uani 1 d . . .
N1 N 0.70665(5) 0.88323(14) 0.22643(14) 0.0268(4) Uani 1 d . . .
N2 N 0.58648(4) 0.88999(14) 0.47748(13) 0.0240(4) Uani 1 d . . .
C1 C 0.66378(6) 0.68609(17) 0.43407(17) 0.0269(4) Uani 1 d . . .
C2 C 0.63136(6) 0.58611(17) 0.41681(17) 0.0270(4) Uani 1 d . . .
C3 C 0.62438(7) 0.48513(18) 0.49058(19) 0.0368(5) Uani 1 d . . .
H3 H 0.6439 0.4681 0.5632 0.044 Uiso 1 calc . . R
C4 C 0.58765(7) 0.41050(18) 0.4532(2) 0.0396(5) Uani 1 d . . .
H4 H 0.5823 0.3429 0.5020 0.047 Uiso 1 calc . . R
C5 C 0.55884(7) 0.43444(18) 0.34485(19) 0.0377(5) Uani 1 d . . .
H5 H 0.5344 0.3828 0.3222 0.045 Uiso 1 calc . . R
C6 C 0.56565(6) 0.53403(17) 0.26893(18) 0.0318(5) Uani 1 d . . .
H6 H 0.5465 0.5502 0.1955 0.038 Uiso 1 calc . . R
C7 C 0.60228(6) 0.60757(16) 0.30802(17) 0.0251(4) Uani 1 d . . .
C8 C 0.65250(6) 0.76718(17) 0.31788(16) 0.0241(4) Uani 1 d . . .
C9 C 0.69115(6) 0.76678(17) 0.23154(16) 0.0266(4) Uani 1 d . . .
C11 C 0.68842(6) 1.08689(18) 0.31366(18) 0.0317(5) Uani 1 d . . .
H11 H 0.7112 1.1287 0.2785 0.038 Uiso 1 calc . . R
C12 C 0.65991(6) 1.14556(19) 0.38903(19) 0.0350(5) Uani 1 d . . .
H12 H 0.6636 1.2288 0.4039 0.042 Uiso 1 calc . . R
C13 C 0.62643(6) 1.08398(18) 0.44216(18) 0.0312(5) Uani 1 d . . .
H13 H 0.6082 1.1262 0.4924 0.037 Uiso 1 calc . . R
C14 C 0.61942(5) 0.95871(17) 0.42171(16) 0.0240(4) Uani 1 d . . .
C15 C 0.64735(5) 0.89995(17) 0.34569(16) 0.0228(4) Uani 1 d . . .
C16 C 0.68125(5) 0.96371(17) 0.29371(16) 0.0252(4) Uani 1 d . . .
C17 C 0.74231(6) 0.92163(19) 0.15179(19) 0.0359(5) Uani 1 d . . .
H17A H 0.7297 0.9752 0.0856 0.054 Uiso 1 calc . . GR
H17B H 0.7551 0.8512 0.1157 0.054 Uiso 1 calc . . GR
H17C H 0.7656 0.9638 0.2050 0.054 Uiso 1 calc . . GR
C18 C 0.54434(6) 0.86454(18) 0.39550(17) 0.0306(4) Uani 1 d . . .
H18A H 0.5514 0.8336 0.3150 0.037 Uiso 1 calc . . R
H18B H 0.5270 0.9392 0.3803 0.037 Uiso 1 calc . . R
C19 C 0.51687(7) 0.7719(2) 0.45724(18) 0.0387(5) Uani 1 d . . .
H19A H 0.4885 0.7576 0.4041 0.046 Uiso 1 calc . . R
H19B H 0.5334 0.6954 0.4656 0.046 Uiso 1 calc . . R
C20 C 0.54875(7) 0.8368(2) 0.65664(18) 0.0377(5) Uani 1 d . . .
H20A H 0.5668 0.7628 0.6680 0.045 Uiso 1 calc . . R
H20B H 0.5420 0.8637 0.7389 0.045 Uiso 1 calc . . R
C21 C 0.57544(6) 0.93346(19) 0.59913(17) 0.0326(5) Uani 1 d . . .
H21A H 0.5578 1.0080 0.5881 0.039 Uiso 1 calc . . R
H21B H 0.6031 0.9509 0.6541 0.039 Uiso 1 calc . . R
C141 C 0.69528(8) 0.7090(2) 0.5290(2) 0.0410(5) Uani 1 d . . .
H14A H 0.6999(7) 0.6526(19) 0.6001(19) 0.039(6) Uiso 1 d . . .
H14B H 0.7133(8) 0.783(2) 0.530(2) 0.049(7) Uiso 1 d . . .

loop_
_atom_site_aniso_label
_atom_site_aniso_U_11
_atom_site_aniso_U_22
_atom_site_aniso_U_33
_atom_site_aniso_U_23
_atom_site_aniso_U_13
_atom_site_aniso_U_12
O1 0.0259(6) 0.0225(7) 0.0260(7) 0.0027(5) 0.0018(5) -0.0031(5)
O2 0.0336(7) 0.0321(8) 0.0439(8) -0.0037(6) 0.0136(6) 0.0058(6)
O3 0.0337(7) 0.0405(8) 0.0416(8) -0.0075(7) 0.0189(6) -0.0097(6)
N1 0.0231(7) 0.0292(9) 0.0291(8) 0.0019(7) 0.0081(6) -0.0007(7)
N2 0.0206(7) 0.0265(8) 0.0257(8) -0.0001(6) 0.0057(6) -0.0006(6)
C1 0.0266(9) 0.0260(10) 0.0287(10) 0.0033(8) 0.0059(8) 0.0053(8)
C2 0.0296(9) 0.0233(10) 0.0293(10) 0.0020(8) 0.0084(8) 0.0065(8)
C3 0.0477(12) 0.0273(10) 0.0370(11) 0.0078(9) 0.0120(9) 0.0082(9)
C4 0.0557(13) 0.0214(10) 0.0450(13) 0.0034(9) 0.0207(11) 0.0001(10)
C5 0.0445(12) 0.0255(11) 0.0460(12) -0.0081(9) 0.0181(10) -0.0086(9)
C6 0.0347(10) 0.0262(10) 0.0357(10) -0.0035(8) 0.0094(9) -0.0021(8)
C7 0.0302(9) 0.0192(9) 0.0280(9) -0.0010(7) 0.0117(8) 0.0026(7)
C8 0.0206(8) 0.0251(10) 0.0266(9) -0.0004(8) 0.0033(7) 0.0003(7)
C9 0.0226(9) 0.0298(10) 0.0271(9) 0.0026(8) 0.0018(7) 0.0033(8)
C11 0.0268(10) 0.0298(10) 0.0386(11) 0.0027(9) 0.0047(8) -0.0077(8)
C12 0.0384(11) 0.0233(10) 0.0435(12) -0.0023(9) 0.0060(9) -0.0066(9)
C13 0.0296(10) 0.0278(11) 0.0369(11) -0.0032(8) 0.0076(8) 0.0010(8)
C14 0.0205(8) 0.0245(9) 0.0268(9) 0.0023(7) 0.0018(7) 0.0001(7)
C15 0.0197(8) 0.0225(9) 0.0259(9) 0.0021(7) 0.0013(7) -0.0028(7)
C16 0.0218(9) 0.0304(10) 0.0231(9) 0.0017(8) 0.0010(7) 0.0012(8)
C17 0.0274(10) 0.0434(13) 0.0387(11) 0.0032(10) 0.0117(9) -0.0030(9)
C18 0.0258(9) 0.0368(11) 0.0298(10) -0.0041(8) 0.0059(8) -0.0044(8)
C19 0.0367(11) 0.0429(13) 0.0386(11) -0.0126(10) 0.0130(9) -0.0134(10)
C20 0.0379(11) 0.0447(13) 0.0322(10) 0.0026(9) 0.0118(9) -0.0031(10)
C21 0.0287(9) 0.0414(12) 0.0284(10) -0.0050(9) 0.0061(8) -0.0037(9)
C141 0.0386(12) 0.0449(13) 0.0379(12) 0.0073(11) -0.0018(10) 0.0023(11)

loop_
_atom_type_symbol
_atom_type_description
_atom_type_scat_dispersion_real
_atom_type_scat_dispersion_imag
_atom_type_scat_source
C C 0.0033 0.0016 'International Tables Vol C Tables 4.2.6.8 and 6.1.1.4'
H H 0.0000 0.0000 'International Tables Vol C Tables 4.2.6.8 and 6.1.1.4'
N N 0.0061 0.0033 'International Tables Vol C Tables 4.2.6.8 and 6.1.1.4'
O O 0.0106 0.0060 'International Tables Vol C Tables 4.2.6.8 and 6.1.1.4'

loop_
_geom_angle_atom_site_label_1
_geom_angle_atom_site_label_2
_geom_angle_atom_site_label_3
_geom_angle
_geom_angle_site_symmetry_1
_geom_angle_site_symmetry_3
_geom_angle_publ_flag
C7 O1 C8 107.69(13) . . ?
C19 O3 C20 109.77(13) . . ?
C9 N1 C16 111.27(14) . . ?
C9 N1 C17 124.24(16) . . ?
C16 N1 C17 124.28(16) . . ?
C14 N2 C18 115.52(14) . . ?
C14 N2 C21 116.07(15) . . ?
C21 N2 C18 109.26(13) . . ?
C2 C1 C8 104.84(15) . . ?
C141 C1 C2 129.63(19) . . ?
C141 C1 C8 125.47(19) . . ?
C3 C2 C1 131.98(18) . . ?
C7 C2 C1 108.41(16) . . ?
C7 C2 C3 119.51(18) . . ?
C2 C3 H3 120.9 . . ?
C4 C3 C2 118.2(2) . . ?
C4 C3 H3 120.9 . . ?
C3 C4 H4 119.4 . . ?
C5 C4 C3 121.23(19) . . ?
C5 C4 H4 119.4 . . ?
C4 C5 H5 119.3 . . ?
C4 C5 C6 121.39(19) . . ?
C6 C5 H5 119.3 . . ?
C5 C6 H6 121.7 . . ?
C7 C6 C5 116.52(19) . . ?
C7 C6 H6 121.7 . . ?
O1 C7 C2 113.00(16) . . ?
C6 C7 O1 123.82(17) . . ?
C6 C7 C2 123.14(18) . . ?
O1 C8 C1 105.94(14) . . ?
O1 C8 C9 106.90(13) . . ?
O1 C8 C15 114.28(13) . . ?
C1 C8 C9 111.95(14) . . ?
C15 C8 C1 114.89(15) . . ?
C15 C8 C9 102.73(14) . . ?
O2 C9 N1 126.91(16) . . ?
O2 C9 C8 125.77(17) . . ?
N1 C9 C8 107.33(15) . . ?
C12 C11 H11 121.7 . . ?
C16 C11 H11 121.7 . . ?
C16 C11 C12 116.63(17) . . ?
C11 C12 H12 119.0 . . ?
C13 C12 C11 121.95(19) . . ?
C13 C12 H12 119.0 . . ?
C12 C13 H13 119.5 . . ?
C12 C13 C14 121.08(17) . . ?
C14 C13 H13 119.5 . . ?
C13 C14 N2 123.42(16) . . ?
C15 C14 N2 119.25(16) . . ?
C15 C14 C13 117.30(16) . . ?
C14 C15 C8 130.57(16) . . ?
C14 C15 C16 120.71(17) . . ?
C16 C15 C8 108.24(14) . . ?
C11 C16 N1 127.50(16) . . ?
C11 C16 C15 122.32(17) . . ?
C15 C16 N1 110.12(16) . . ?
N1 C17 H17A 109.5 . . ?
N1 C17 H17B 109.5 . . ?
N1 C17 H17C 109.5 . . ?
H17A C17 H17B 109.5 . . ?
H17A C17 H17C 109.5 . . ?
H17B C17 H17C 109.5 . . ?
N2 C18 H18A 109.8 . . ?
N2 C18 H18B 109.8 . . ?
N2 C18 C19 109.54(16) . . ?
H18A C18 H18B 108.2 . . ?
C19 C18 H18A 109.8 . . ?
C19 C18 H18B 109.8 . . ?
O3 C19 C18 111.91(16) . . ?
O3 C19 H19A 109.2 . . ?
O3 C19 H19B 109.2 . . ?
C18 C19 H19A 109.2 . . ?
C18 C19 H19B 109.2 . . ?
H19A C19 H19B 107.9 . . ?
O3 C20 H20A 109.4 . . ?
O3 C20 H20B 109.4 . . ?
O3 C20 C21 111.15(16) . . ?
H20A C20 H20B 108.0 . . ?
C21 C20 H20A 109.4 . . ?
C21 C20 H20B 109.4 . . ?
N2 C21 C20 108.67(16) . . ?
N2 C21 H21A 110.0 . . ?
N2 C21 H21B 110.0 . . ?
C20 C21 H21A 110.0 . . ?
C20 C21 H21B 110.0 . . ?
H21A C21 H21B 108.3 . . ?
C1 C141 H14A 119.9(12) . . ?
C1 C141 H14B 120.4(14) . . ?
H14A C141 H14B 119.6(18) . . ?

loop_
_geom_bond_atom_site_label_1
_geom_bond_atom_site_label_2
_geom_bond_distance
_geom_bond_site_symmetry_2
_geom_bond_publ_flag
O1 C7 1.381(2) . ?
O1 C8 1.456(2) . ?
O2 C9 1.210(2) . ?
O3 C19 1.428(2) . ?
O3 C20 1.430(2) . ?
N1 C9 1.359(2) . ?
N1 C16 1.410(2) . ?
N1 C17 1.460(2) . ?
N2 C14 1.419(2) . ?
N2 C18 1.466(2) . ?
N2 C21 1.457(2) . ?
C1 C2 1.455(3) . ?
C1 C8 1.531(2) . ?
C1 C141 1.320(3) . ?
C2 C3 1.388(3) . ?
C2 C7 1.384(3) . ?
C3 H3 0.9300 . ?
C3 C4 1.383(3) . ?
C4 H4 0.9300 . ?
C4 C5 1.381(3) . ?
C5 H5 0.9300 . ?
C5 C6 1.389(3) . ?
C6 H6 0.9300 . ?
C6 C7 1.377(3) . ?
C8 C9 1.554(2) . ?
C8 C15 1.496(3) . ?
C11 H11 0.9300 . ?
C11 C12 1.392(3) . ?
C11 C16 1.379(3) . ?
C12 H12 0.9300 . ?
C12 C13 1.377(2) . ?
C13 H13 0.9300 . ?
C13 C14 1.401(3) . ?
C14 C15 1.385(2) . ?
C15 C16 1.393(2) . ?
C17 H17A 0.9600 . ?
C17 H17B 0.9600 . ?
C17 H17C 0.9600 . ?
C18 H18A 0.9700 . ?
C18 H18B 0.9700 . ?
C18 C19 1.502(3) . ?
C19 H19A 0.9700 . ?
C19 H19B 0.9700 . ?
C20 H20A 0.9700 . ?
C20 H20B 0.9700 . ?
C20 C21 1.497(3) . ?
C21 H21A 0.9700 . ?
C21 H21B 0.9700 . ?
C141 H14A 0.98(2) . ?
C141 H14B 0.97(2) . ?

loop_
_geom_torsion_atom_site_label_1
_geom_torsion_atom_site_label_2
_geom_torsion_atom_site_label_3
_geom_torsion_atom_site_label_4
_geom_torsion
_geom_torsion_site_symmetry_1
_geom_torsion_site_symmetry_2
_geom_torsion_site_symmetry_3
_geom_torsion_site_symmetry_4
_geom_torsion_publ_flag
O1 C8 C9 O2 -54.4(2) . . . . ?
O1 C8 C9 N1 125.85(15) . . . . ?
O1 C8 C15 C14 67.4(2) . . . . ?
O1 C8 C15 C16 -120.77(15) . . . . ?
O3 C20 C21 N2 -60.8(2) . . . . ?
N2 C14 C15 C8 -6.3(3) . . . . ?
N2 C14 C15 C16 -177.36(15) . . . . ?
N2 C18 C19 O3 56.9(2) . . . . ?
C1 C2 C3 C4 174.46(18) . . . . ?
C1 C2 C7 O1 2.2(2) . . . . ?
C1 C2 C7 C6 -175.62(15) . . . . ?
C1 C8 C9 O2 61.2(2) . . . . ?
C1 C8 C9 N1 -118.55(16) . . . . ?
C1 C8 C15 C14 -55.4(2) . . . . ?
C1 C8 C15 C16 116.44(16) . . . . ?
C2 C1 C8 O1 3.21(17) . . . . ?
C2 C1 C8 C9 -112.96(16) . . . . ?
C2 C1 C8 C15 130.37(15) . . . . ?
C2 C3 C4 C5 0.7(3) . . . . ?
C3 C2 C7 O1 178.83(15) . . . . ?
C3 C2 C7 C6 1.0(3) . . . . ?
C3 C4 C5 C6 0.2(3) . . . . ?
C4 C5 C6 C7 -0.5(3) . . . . ?
C5 C6 C7 O1 -177.69(15) . . . . ?
C5 C6 C7 C2 -0.1(3) . . . . ?
C7 O1 C8 C1 -2.04(16) . . . . ?
C7 O1 C8 C9 117.50(14) . . . . ?
C7 O1 C8 C15 -129.56(15) . . . . ?
C7 C2 C3 C4 -1.3(3) . . . . ?
C8 O1 C7 C2 0.01(18) . . . . ?
C8 O1 C7 C6 177.78(15) . . . . ?
C8 C1 C2 C3 -179.35(18) . . . . ?
C8 C1 C2 C7 -3.25(18) . . . . ?
C8 C15 C16 N1 3.80(19) . . . . ?
C8 C15 C16 C11 -173.53(16) . . . . ?
C9 N1 C16 C11 176.92(18) . . . . ?
C9 N1 C16 C15 -0.2(2) . . . . ?
C9 C8 C15 C14 -177.26(17) . . . . ?
C9 C8 C15 C16 -5.38(18) . . . . ?
C11 C12 C13 C14 -0.4(3) . . . . ?
C12 C11 C16 N1 -176.84(17) . . . . ?
C12 C11 C16 C15 0.0(3) . . . . ?
C12 C13 C14 N2 177.81(17) . . . . ?
C12 C13 C14 C15 -0.3(3) . . . . ?
C13 C14 C15 C8 171.84(17) . . . . ?
C13 C14 C15 C16 0.8(3) . . . . ?
C14 N2 C18 C19 168.99(15) . . . . ?
C14 N2 C21 C20 -167.44(15) . . . . ?
C14 C15 C16 N1 176.63(15) . . . . ?
C14 C15 C16 C11 -0.7(3) . . . . ?
C15 C8 C9 O2 -174.97(18) . . . . ?
C15 C8 C9 N1 5.24(17) . . . . ?
C16 N1 C9 O2 176.94(17) . . . . ?
C16 N1 C9 C8 -3.28(19) . . . . ?
C16 C11 C12 C13 0.6(3) . . . . ?
C17 N1 C9 O2 2.0(3) . . . . ?
C17 N1 C9 C8 -178.26(16) . . . . ?
C17 N1 C16 C11 -8.1(3) . . . . ?
C17 N1 C16 C15 174.74(16) . . . . ?
C18 N2 C14 C13 100.9(2) . . . . ?
C18 N2 C14 C15 -81.0(2) . . . . ?
C18 N2 C21 C20 59.8(2) . . . . ?
C19 O3 C20 C21 58.8(2) . . . . ?
C20 O3 C19 C18 -56.8(2) . . . . ?
C21 N2 C14 C13 -28.9(2) . . . . ?
C21 N2 C14 C15 149.15(17) . . . . ?
C21 N2 C18 C19 -58.0(2) . . . . ?
C141 C1 C2 C3 -1.9(3) . . . . ?
C141 C1 C2 C7 174.2(2) . . . . ?
C141 C1 C8 O1 -174.36(18) . . . . ?
C141 C1 C8 C9 69.5(2) . . . . ?
C141 C1 C8 C15 -47.2(3) . . . . ?
